data_4126247
loop_
_publ_author_name
'Kundu, Subrata'
'Greene, Christine'
'Williams, Kamille D.'
'Salvador, Tolani K.'
'Bertke, Jeffery A.'
'Cundari, Thomas R.'
'Warren, Timothy H.'

_publ_contact_author 'Timothy H. Warren'
_publ_section_title
;
 Three-Coordinate Copper(II) Aryls: Key Intermediates in C-O Bond
 Formation.
;
_journal_issue 27
_journal_name_full 'Journal of the American Chemical Society'
_journal_page_first 9112
_journal_page_last 9115
_journal_paper_doi 10.1021/jacs.7b04046
_journal_volume 139
_journal_year 2017
_chemical_formula_moiety 'C27 H19 Cu F11 N3 O'
_chemical_formula_sum 'C27 H19 Cu F11 N3 O'
_chemical_formula_weight 673.99
_chemical_name_systematic '[Me2NNF6]CuONC6F5'
_space_group_crystal_system triclinic
_space_group_IT_number 2
_space_group_name_Hall '-P 1'
_space_group_name_H-M_alt 'P -1'
_symmetry_space_group_name_Hall '-P 1'
_symmetry_space_group_name_H-M 'P -1'
_atom_sites_solution_hydrogens geom
_audit_creation_method SHELXL-2014/7
_cell_angle_alpha 77.997(2)
_cell_angle_beta 86.159(2)
_cell_angle_gamma 75.192(2)
_cell_formula_units_Z 2
_cell_length_a 8.1196(9)
_cell_length_b 11.6482(13)
_cell_length_c 14.8107(17)
_cell_measurement_reflns_used 7096
_cell_measurement_temperature 100(2)
_cell_measurement_theta_max 27.9555
_cell_measurement_theta_min 2.595
_cell_volume 1324.5(3)
_computing_cell_refinement 'Bruker APEXII'
_computing_data_collection 'Bruker APEXII'
_computing_data_reduction 'Bruker APEXII'
_computing_molecular_graphics 'XSEED; Barbour, L. J. (2001) J. Supramol. Chem. 1, 189-191.'
_computing_publication_material 'Bruker SHELXTL'
_computing_structure_refinement 'SHELXL-2014/7 (Sheldrick, 2014)'
_computing_structure_solution 'SHELXS-2014 (Sheldrick, 2014)'
_diffrn_ambient_temperature 100(2)
_diffrn_measured_fraction_theta_full 1.000
_diffrn_measured_fraction_theta_max 0.994
_diffrn_measurement_device_type 'Bruker APEXII CCD'
_diffrn_radiation_type MoK\a
_diffrn_radiation_wavelength 0.71073
_diffrn_reflns_av_R_equivalents 0.0280
_diffrn_reflns_av_unetI/netI 0.0319
_diffrn_reflns_Laue_measured_fraction_full 1.000
_diffrn_reflns_Laue_measured_fraction_max 0.994
_diffrn_reflns_limit_h_max 10
_diffrn_reflns_limit_h_min -10
_diffrn_reflns_limit_k_max 15
_diffrn_reflns_limit_k_min -15
_diffrn_reflns_limit_l_max 19
_diffrn_reflns_limit_l_min -19
_diffrn_reflns_number 18622
_diffrn_reflns_point_group_measured_fraction_full 1.000
_diffrn_reflns_point_group_measured_fraction_max 0.994
_diffrn_reflns_theta_full 28.000
_diffrn_reflns_theta_max 28.250
_diffrn_reflns_theta_min 1.406
_diffrn_source 'fine-focus sealed tube'
_exptl_absorpt_coefficient_mu 0.930
_exptl_absorpt_correction_T_max 0.7457
_exptl_absorpt_correction_T_min 0.6111
_exptl_absorpt_correction_type multi-scan
_exptl_absorpt_process_details 'SADABS based on Blessing's method; Blessing, Acta Cryst. (1995) A51 33-38'
_exptl_crystal_colour green
_exptl_crystal_density_diffrn 1.690
_exptl_crystal_density_method 'not measured'
_exptl_crystal_description block
_exptl_crystal_F_000 676
_exptl_crystal_size_max 0.240
_exptl_crystal_size_mid 0.160
_exptl_crystal_size_min 0.110
_refine_diff_density_max 1.411
_refine_diff_density_min -0.530
_refine_diff_density_rms 0.068
_refine_ls_extinction_method none
_refine_ls_goodness_of_fit_ref 1.044
_refine_ls_hydrogen_treatment constr
_refine_ls_matrix_type full
_refine_ls_number_parameters 392
_refine_ls_number_reflns 6507
_refine_ls_number_restraints 0
_refine_ls_restrained_S_all 1.044
_refine_ls_R_factor_all 0.0459
_refine_ls_R_factor_gt 0.0363
_refine_ls_shift/su_max 0.001
_refine_ls_shift/su_mean 0.000
_refine_ls_structure_factor_coef Fsqd
_refine_ls_weighting_details 'w=1/[\s^2^(Fo^2^)+(0.0457P)^2^+0.9657P] where P=(Fo^2^+2Fc^2^)/3'
_refine_ls_weighting_scheme calc
_refine_ls_wR_factor_gt 0.0905
_refine_ls_wR_factor_ref 0.0942
_reflns_Friedel_coverage 0.000
_reflns_number_gt 5572
_reflns_number_total 6507
_reflns_threshold_expression 'I > 2\s(I)'
_cod_data_source_file ja7b04046_si_008.cif
_cod_data_source_block 7
_cod_depositor_comments 'Adding full bibliography for 4126246--4126248.cif.'
_cod_database_code 4126247
_shelx_shelxl_version_number 2014/7
_shelx_space_group_comment
;
The symmetry employed for this shelxl refinement is uniquely defined
by the following loop, which should always be used as a source of
symmetry information in preference to the above space-group names.
They are only intended as comments.
;
_shelx_estimated_absorpt_t_min 0.808
_shelx_estimated_absorpt_t_max 0.905

loop_
_space_group_symop_operation_xyz
'x, y, z'
'-x, -y, -z'

loop_
_atom_site_label
_atom_site_type_symbol
_atom_site_fract_x
_atom_site_fract_y
_atom_site_fract_z
_atom_site_U_iso_or_equiv
_atom_site_adp_type
_atom_site_occupancy
_atom_site_site_symmetry_order
_atom_site_calc_flag
_atom_site_refinement_flags_posn
_atom_site_refinement_flags_adp
Cu1 Cu 0.77700(3) 0.93674(2) 0.25935(2) 0.01703(7) Uani 1 1 d . .
F1 F 0.40195(19) 0.67366(13) 0.45435(11) 0.0434(4) Uani 1 1 d . .
F2 F 0.5179(2) 0.60542(14) 0.33701(11) 0.0446(4) Uani 1 1 d . .
F3 F 0.66589(19) 0.58863(13) 0.45432(11) 0.0441(4) Uani 1 1 d . .
F4 F 0.2183(2) 1.05058(13) 0.44473(11) 0.0507(5) Uani 1 1 d . .
F5 F 0.36218(17) 1.18396(14) 0.41058(10) 0.0369(3) Uani 1 1 d . .
F6 F 0.20289(15) 1.16115(12) 0.31002(9) 0.0282(3) Uani 1 1 d . .
F7 F 0.78474(16) 0.95137(10) 0.05328(9) 0.0266(3) Uani 1 1 d . .
F8 F 0.68990(16) 1.10891(12) -0.10392(9) 0.0276(3) Uani 1 1 d . .
F9 F 0.74309(17) 1.33304(11) -0.13348(9) 0.0296(3) Uani 1 1 d . .
F10 F 0.88983(18) 1.40322(11) -0.00023(9) 0.0298(3) Uani 1 1 d . .
F11 F 0.98778(16) 1.24744(11) 0.15787(9) 0.0251(3) Uani 1 1 d . .
O1 O 0.98872(18) 0.90081(12) 0.20119(11) 0.0248(3) Uani 1 1 d . .
N1 N 0.7212(2) 0.78779(14) 0.31079(11) 0.0160(3) Uani 1 1 d . .
N2 N 0.5788(2) 1.04662(14) 0.29105(11) 0.0174(3) Uani 1 1 d . .
N3 N 0.9456(2) 1.02001(15) 0.20032(12) 0.0221(4) Uani 1 1 d . .
C1 C 0.5804(2) 0.78517(17) 0.35998(13) 0.0183(4) Uani 1 1 d . .
C2 C 0.4586(3) 0.88720(18) 0.37846(14) 0.0217(4) Uani 1 1 d . .
H2 H 0.3655 0.8725 0.4176 0.026 Uiso 1 1 calc R U
C3 C 0.4602(3) 1.00753(18) 0.34537(13) 0.0198(4) Uani 1 1 d . .
C4 C 0.5415(3) 0.66247(19) 0.40181(15) 0.0236(4) Uani 1 1 d . .
C5 C 0.3098(3) 1.10093(19) 0.37752(14) 0.0235(4) Uani 1 1 d . .
C6 C 0.8473(2) 0.67944(16) 0.29816(13) 0.0149(3) Uani 1 1 d . .
C7 C 0.9818(2) 0.63419(17) 0.36001(14) 0.0187(4) Uani 1 1 d . .
C8 C 1.1053(3) 0.53174(19) 0.34588(16) 0.0265(5) Uani 1 1 d . .
H8 H 1.1975 0.4986 0.3874 0.032 Uiso 1 1 calc R U
C9 C 1.0959(3) 0.47765(19) 0.27277(17) 0.0315(5) Uani 1 1 d . .
H9 H 1.1799 0.4066 0.2651 0.038 Uiso 1 1 calc R U
C10 C 0.9651(3) 0.52626(19) 0.21062(16) 0.0278(5) Uani 1 1 d . .
H10 H 0.9610 0.4889 0.1599 0.033 Uiso 1 1 calc R U
C11 C 0.8385(3) 0.62947(17) 0.22105(14) 0.0200(4) Uani 1 1 d . .
C12 C 0.5569(2) 1.17138(16) 0.24529(13) 0.0152(4) Uani 1 1 d . .
C13 C 0.4667(2) 1.21084(17) 0.16236(13) 0.0176(4) Uani 1 1 d . .
C14 C 0.4522(3) 1.32974(19) 0.11610(15) 0.0255(4) Uani 1 1 d . .
H14 H 0.3897 1.3589 0.0605 0.031 Uiso 1 1 calc R U
C15 C 0.5267(3) 1.40577(19) 0.14935(18) 0.0312(5) Uani 1 1 d . .
H15 H 0.5143 1.4870 0.1171 0.037 Uiso 1 1 calc R U
C16 C 0.6192(3) 1.3645(2) 0.22923(18) 0.0305(5) Uani 1 1 d . .
H16 H 0.6709 1.4177 0.2513 0.037 Uiso 1 1 calc R U
C17 C 0.6386(3) 1.24608(19) 0.27841(14) 0.0224(4) Uani 1 1 d . .
C18 C 0.9939(3) 0.6949(2) 0.43890(15) 0.0268(4) Uani 1 1 d . .
H18A H 1.0884 0.6455 0.4787 0.040 Uiso 1 1 calc R U
H18B H 0.8872 0.7035 0.4748 0.040 Uiso 1 1 calc R U
H18C H 1.0140 0.7751 0.4145 0.040 Uiso 1 1 calc R U
C19 C 0.7005(3) 0.6847(2) 0.15117(15) 0.0310(5) Uani 1 1 d . .
H19A H 0.7271 0.6457 0.0975 0.047 Uiso 1 1 calc R U
H19B H 0.6927 0.7716 0.1316 0.047 Uiso 1 1 calc R U
H19C H 0.5914 0.6727 0.1787 0.047 Uiso 1 1 calc R U
C20 C 0.3923(3) 1.1265(2) 0.12277(14) 0.0245(4) Uani 1 1 d . .
H20A H 0.3440 1.1677 0.0622 0.037 Uiso 1 1 calc R U
H20B H 0.3025 1.1025 0.1643 0.037 Uiso 1 1 calc R U
H20C H 0.4820 1.0542 0.1160 0.037 Uiso 1 1 calc R U
C21 C 0.7479(3) 1.1995(2) 0.36269(17) 0.0353(5) Uani 1 1 d . .
H21A H 0.6825 1.1640 0.4141 0.053 Uiso 1 1 calc R U
H21B H 0.7839 1.2666 0.3792 0.053 Uiso 1 1 calc R U
H21C H 0.8486 1.1377 0.3497 0.053 Uiso 1 1 calc R U
C22 C 0.8942(2) 1.09296(17) 0.11106(14) 0.0190(4) Uani 1 1 d . .
C23 C 0.8184(3) 1.06090(17) 0.04122(14) 0.0205(4) Uani 1 1 d . .
C24 C 0.7674(3) 1.14089(18) -0.03978(14) 0.0204(4) Uani 1 1 d . .
C25 C 0.7934(3) 1.25635(18) -0.05488(14) 0.0219(4) Uani 1 1 d . .
C26 C 0.8677(3) 1.29087(17) 0.01271(15) 0.0218(4) Uani 1 1 d . .
C27 C 0.9163(2) 1.21030(18) 0.09415(14) 0.0198(4) Uani 1 1 d . .

loop_
_atom_site_aniso_label
_atom_site_aniso_U_11
_atom_site_aniso_U_22
_atom_site_aniso_U_33
_atom_site_aniso_U_23
_atom_site_aniso_U_13
_atom_site_aniso_U_12
Cu1 0.01692(12) 0.01153(11) 0.01933(13) -0.00044(8) 0.00483(9) -0.00099(8)
F1 0.0386(8) 0.0269(7) 0.0603(10) -0.0034(7) 0.0291(7) -0.0119(6)
F2 0.0638(10) 0.0406(8) 0.0424(9) -0.0133(7) 0.0107(8) -0.0353(8)
F3 0.0330(8) 0.0315(8) 0.0560(10) 0.0245(7) -0.0085(7) -0.0114(6)
F4 0.0470(9) 0.0304(8) 0.0532(10) 0.0072(7) 0.0373(8) 0.0072(7)
F5 0.0280(7) 0.0481(9) 0.0385(8) -0.0296(7) 0.0038(6) -0.0006(6)
F6 0.0193(6) 0.0288(7) 0.0315(7) -0.0083(5) -0.0028(5) 0.0054(5)
F7 0.0316(7) 0.0159(6) 0.0346(7) -0.0052(5) 0.0055(5) -0.0114(5)
F8 0.0285(7) 0.0303(7) 0.0279(7) -0.0091(5) 0.0013(5) -0.0125(5)
F9 0.0347(7) 0.0245(6) 0.0268(7) 0.0030(5) -0.0024(5) -0.0083(5)
F10 0.0434(8) 0.0154(6) 0.0321(7) -0.0013(5) 0.0011(6) -0.0130(5)
F11 0.0283(6) 0.0220(6) 0.0271(6) -0.0070(5) -0.0003(5) -0.0085(5)
O1 0.0204(7) 0.0143(7) 0.0343(8) -0.0013(6) 0.0098(6) -0.0001(5)
N1 0.0162(8) 0.0126(7) 0.0168(8) -0.0011(6) 0.0005(6) -0.0012(6)
N2 0.0191(8) 0.0138(7) 0.0162(7) -0.0021(6) 0.0027(6) 0.0001(6)
N3 0.0189(8) 0.0153(8) 0.0289(9) -0.0004(7) 0.0046(7) -0.0029(6)
C1 0.0187(9) 0.0175(9) 0.0166(9) 0.0015(7) 0.0005(7) -0.0050(7)
C2 0.0176(9) 0.0218(10) 0.0209(10) 0.0012(8) 0.0051(7) -0.0017(8)
C3 0.0184(9) 0.0188(9) 0.0173(9) -0.0015(7) 0.0022(7) 0.0019(7)
C4 0.0201(10) 0.0212(10) 0.0273(11) 0.0002(8) 0.0040(8) -0.0064(8)
C5 0.0214(10) 0.0215(10) 0.0216(10) -0.0010(8) 0.0059(8) 0.0011(8)
C6 0.0162(8) 0.0105(8) 0.0167(9) -0.0004(6) 0.0022(7) -0.0036(7)
C7 0.0184(9) 0.0156(9) 0.0205(9) 0.0012(7) -0.0002(7) -0.0050(7)
C8 0.0187(10) 0.0194(10) 0.0340(12) 0.0051(8) 0.0006(8) 0.0001(8)
C9 0.0314(12) 0.0139(9) 0.0425(13) -0.0020(9) 0.0159(10) -0.0008(8)
C10 0.0425(13) 0.0170(9) 0.0275(11) -0.0094(8) 0.0158(10) -0.0140(9)
C11 0.0263(10) 0.0172(9) 0.0182(9) -0.0021(7) 0.0028(8) -0.0106(8)
C12 0.0166(9) 0.0115(8) 0.0156(8) -0.0038(7) 0.0032(7) 0.0000(7)
C13 0.0167(9) 0.0166(9) 0.0183(9) -0.0040(7) 0.0011(7) -0.0016(7)
C14 0.0226(10) 0.0209(10) 0.0256(10) 0.0020(8) 0.0018(8) 0.0023(8)
C15 0.0309(12) 0.0138(9) 0.0432(13) -0.0018(9) 0.0105(10) -0.0010(8)
C16 0.0278(11) 0.0218(10) 0.0484(14) -0.0202(10) 0.0122(10) -0.0103(9)
C17 0.0187(9) 0.0262(10) 0.0246(10) -0.0141(8) 0.0032(8) -0.0029(8)
C18 0.0267(11) 0.0310(11) 0.0231(10) -0.0032(9) -0.0067(8) -0.0083(9)
C19 0.0467(14) 0.0290(11) 0.0219(11) -0.0009(9) -0.0094(10) -0.0184(10)
C20 0.0235(10) 0.0311(11) 0.0209(10) -0.0094(8) -0.0021(8) -0.0067(9)
C21 0.0304(12) 0.0492(15) 0.0316(12) -0.0216(11) -0.0046(10) -0.0076(11)
C22 0.0161(9) 0.0152(9) 0.0231(10) -0.0025(7) 0.0069(7) -0.0019(7)
C23 0.0200(9) 0.0140(9) 0.0273(10) -0.0056(7) 0.0091(8) -0.0052(7)
C24 0.0190(9) 0.0204(9) 0.0237(10) -0.0086(8) 0.0053(8) -0.0061(7)
C25 0.0225(10) 0.0186(9) 0.0219(10) -0.0012(7) 0.0055(8) -0.0039(8)
C26 0.0240(10) 0.0130(9) 0.0278(10) -0.0039(8) 0.0065(8) -0.0056(7)
C27 0.0182(9) 0.0186(9) 0.0231(10) -0.0064(8) 0.0045(7) -0.0048(7)

loop_
_atom_type_symbol
_atom_type_description
_atom_type_scat_dispersion_real
_atom_type_scat_dispersion_imag
_atom_type_scat_source
C C 0.0033 0.0016 'International Tables Vol C Tables 4.2.6.8 and 6.1.1.4'
H H 0.0000 0.0000 'International Tables Vol C Tables 4.2.6.8 and 6.1.1.4'
B B 0.0013 0.0007 'International Tables Vol C Tables 4.2.6.8 and 6.1.1.4'
N N 0.0061 0.0033 'International Tables Vol C Tables 4.2.6.8 and 6.1.1.4'
O O 0.0106 0.0060 'International Tables Vol C Tables 4.2.6.8 and 6.1.1.4'
F F 0.0171 0.0103 'International Tables Vol C Tables 4.2.6.8 and 6.1.1.4'
Cu Cu 0.3201 1.2651 'International Tables Vol C Tables 4.2.6.8 and 6.1.1.4'

loop_
_geom_angle_atom_site_label_1
_geom_angle_atom_site_label_2
_geom_angle_atom_site_label_3
_geom_angle
O1 Cu1 N2 152.18(7)
O1 Cu1 N1 107.56(6)
N2 Cu1 N1 100.17(7)
O1 Cu1 N3 41.30(7)
N2 Cu1 N3 111.31(7)
N1 Cu1 N3 148.25(7)
N3 O1 Cu1 72.39(10)
C1 N1 C6 122.87(16)
C1 N1 Cu1 121.02(13)
C6 N1 Cu1 115.97(12)
C3 N2 C12 122.76(16)
C3 N2 Cu1 120.65(13)
C12 N2 Cu1 116.25(12)
O1 N3 C22 113.43(16)
O1 N3 Cu1 66.31(9)
C22 N3 Cu1 112.95(13)
N1 C1 C2 125.17(18)
N1 C1 C4 119.36(17)
C2 C1 C4 115.47(17)
C3 C2 C1 126.59(18)
N2 C3 C2 125.95(18)
N2 C3 C5 118.77(17)
C2 C3 C5 115.28(17)
F3 C4 F1 106.35(18)
F3 C4 F2 106.87(18)
F1 C4 F2 106.60(18)
F3 C4 C1 112.46(17)
F1 C4 C1 112.50(17)
F2 C4 C1 111.66(17)
F6 C5 F4 106.64(18)
F6 C5 F5 106.54(17)
F4 C5 F5 106.27(18)
F6 C5 C3 112.64(17)
F4 C5 C3 112.50(17)
F5 C5 C3 111.80(17)
C7 C6 C11 122.32(18)
C7 C6 N1 118.13(16)
C11 C6 N1 119.34(17)
C8 C7 C6 117.79(19)
C8 C7 C18 121.06(19)
C6 C7 C18 121.14(18)
C9 C8 C7 121.1(2)
C8 C9 C10 120.2(2)
C9 C10 C11 121.1(2)
C10 C11 C6 117.37(19)
C10 C11 C19 120.8(2)
C6 C11 C19 121.81(19)
C17 C12 C13 121.58(18)
C17 C12 N2 120.12(17)
C13 C12 N2 117.98(16)
C14 C13 C12 117.97(18)
C14 C13 C20 120.71(19)
C12 C13 C20 121.30(17)
C15 C14 C13 121.2(2)
C14 C15 C16 120.1(2)
C15 C16 C17 121.3(2)
C16 C17 C12 117.8(2)
C16 C17 C21 121.0(2)
C12 C17 C21 121.2(2)
C27 C22 C23 116.58(18)
C27 C22 N3 116.13(18)
C23 C22 N3 127.24(18)
F7 C23 C24 117.42(18)
F7 C23 C22 120.66(18)
C24 C23 C22 121.83(18)
F8 C24 C23 120.42(18)
F8 C24 C25 119.47(19)
C23 C24 C25 120.10(19)
F9 C25 C26 120.98(18)
F9 C25 C24 119.51(19)
C26 C25 C24 119.49(19)
F10 C26 C27 120.08(19)
F10 C26 C25 120.04(18)
C27 C26 C25 119.87(18)
F11 C27 C26 117.95(17)
F11 C27 C22 119.93(18)
C26 C27 C22 122.12(19)

loop_
_geom_bond_atom_site_label_1
_geom_bond_atom_site_label_2
_geom_bond_distance
Cu1 O1 1.8590(14)
Cu1 N2 1.8829(16)
Cu1 N1 1.8977(16)
Cu1 N3 1.9350(17)
F1 C4 1.325(2)
F2 C4 1.324(3)
F3 C4 1.322(2)
F4 C5 1.330(2)
F5 C5 1.338(3)
F6 C5 1.326(2)
F7 C23 1.346(2)
F8 C24 1.336(2)
F9 C25 1.328(2)
F10 C26 1.339(2)
F11 C27 1.337(2)
O1 N3 1.340(2)
N1 C1 1.318(2)
N1 C6 1.445(2)
N2 C3 1.323(3)
N2 C12 1.441(2)
N3 C22 1.438(3)
C1 C2 1.401(3)
C1 C4 1.537(3)
C2 C3 1.388(3)
C3 C5 1.536(3)
C6 C7 1.396(3)
C6 C11 1.399(3)
C7 C8 1.392(3)
C7 C18 1.506(3)
C8 C9 1.376(3)
C9 C10 1.380(4)
C10 C11 1.396(3)
C11 C19 1.500(3)
C12 C17 1.398(3)
C12 C13 1.403(3)
C13 C14 1.391(3)
C13 C20 1.505(3)
C14 C15 1.374(3)
C15 C16 1.376(4)
C16 C17 1.395(3)
C17 C21 1.503(3)
C22 C27 1.393(3)
C22 C23 1.397(3)
C23 C24 1.372(3)
C24 C25 1.384(3)
C25 C26 1.378(3)
C26 C27 1.377(3)
